data_4510553
loop_
_publ_author_name
'Rub\<ci\'c, Mirta'
'Gali\'c, Nives'
'Halasz, Ivan'
'Jedna\<cak, Tomislav'
'Juda\<s, Nenad'
'Plavec, Janez'
'\<Sket, Primo\<z'
'Novak, Predrag'

_publ_section_title
;
 Multiple Solid Forms of 1,5-Bis(salicylidene)carbohydrazide:
 Polymorph-Modulated Thermal Reactivity
;
_journal_issue 6
_journal_name_full 'Crystal Growth &amp; Design'
_journal_page_first 2900
_journal_paper_doi 10.1021/cg500203k
_journal_volume 14
_journal_year 2014
_chemical_formula_moiety 'C15 H14 N4 O3, H2 O'
_chemical_formula_sum 'C15 H16 N4 O4'
_chemical_formula_weight 316.32
_chemical_name_systematic '1,5-bis(salicylidene)carbohydrazide monohydrate'
_space_group_IT_number 20
_symmetry_cell_setting orthorhombic
_symmetry_space_group_name_Hall 'C 2c 2'
_symmetry_space_group_name_H-M 'C 2 2 21'
_atom_sites_solution_hydrogens geom
_atom_sites_solution_primary direct
_atom_sites_solution_secondary difmap
_audit_creation_method SHELXL-97
_cell_angle_alpha 90.00
_cell_angle_beta 90.00
_cell_angle_gamma 90.00
_cell_formula_units_Z 4
_cell_length_a 4.5443(5)
_cell_length_b 12.2026(15)
_cell_length_c 27.359(4)
_cell_measurement_reflns_used 1567
_cell_measurement_temperature 295(2)
_cell_measurement_theta_max 28.9016
_cell_measurement_theta_min 4.4608
_cell_volume 1517.1(3)
_computing_cell_refinement
;
CrysAlisPro, Oxford Diffraction Ltd.,
Version 1.171.34.44 (release 25-10-2010 CrysAlis171 .NET)
(compiled Oct 25 2010,18:11:34)
;
_computing_data_collection
;
CrysAlisPro, Oxford Diffraction Ltd.,
Version 1.171.34.44 (release 25-10-2010 CrysAlis171 .NET)
(compiled Oct 25 2010,18:11:34)
;
_computing_data_reduction
;
CrysAlisPro, Oxford Diffraction Ltd.,
Version 1.171.34.44 (release 25-10-2010 CrysAlis171 .NET)
(compiled Oct 25 2010,18:11:34)
;
_computing_structure_refinement 'SHELXL-97 (Sheldrick, 1997)'
_computing_structure_solution 'SHELXS-97 (Sheldrick, 1997)'
_diffrn_ambient_temperature 295(2)
_diffrn_detector_area_resol_mean 16.3426
_diffrn_measured_fraction_theta_full 0.987
_diffrn_measured_fraction_theta_max 0.987
_diffrn_measurement_device_type 'Xcalibur, Sapphire3'
_diffrn_measurement_method '\w scans'
_diffrn_radiation_monochromator graphite
_diffrn_radiation_source 'Enhance (Mo) X-ray Source'
_diffrn_radiation_type MoK\a
_diffrn_radiation_wavelength 0.71073
_diffrn_reflns_av_R_equivalents 0.0534
_diffrn_reflns_av_sigmaI/netI 0.0407
_diffrn_reflns_limit_h_max 5
_diffrn_reflns_limit_h_min -5
_diffrn_reflns_limit_k_max 16
_diffrn_reflns_limit_k_min -15
_diffrn_reflns_limit_l_max 35
_diffrn_reflns_limit_l_min -31
_diffrn_reflns_number 5523
_diffrn_reflns_theta_full 27.84
_diffrn_reflns_theta_max 27.84
_diffrn_reflns_theta_min 4.47
_exptl_absorpt_coefficient_mu 0.103
_exptl_absorpt_correction_T_max 1.00000
_exptl_absorpt_correction_T_min 0.50134
_exptl_absorpt_correction_type multi-scan
_exptl_absorpt_process_details
;
CrysAlisPro, Agilent Technologies,
Version 1.171.36.28 (release 01-02-2013 CrysAlis171 .NET)
(compiled Feb  1 2013,16:14:44)
Empirical absorption correction using spherical harmonics,
 implemented in SCALE3 ABSPACK scaling algorithm.
;
_exptl_crystal_colour colorless
_exptl_crystal_density_diffrn 1.385
_exptl_crystal_density_method 'not measured'
_exptl_crystal_description plate
_exptl_crystal_F_000 664
_exptl_crystal_size_max 0.30
_exptl_crystal_size_mid 0.26
_exptl_crystal_size_min 0.04
_refine_diff_density_max 0.168
_refine_diff_density_min -0.135
_refine_diff_density_rms 0.036
_refine_ls_extinction_method none
_refine_ls_goodness_of_fit_ref 1.081
_refine_ls_hydrogen_treatment mixed
_refine_ls_matrix_type full
_refine_ls_number_parameters 115
_refine_ls_number_reflns 1043
_refine_ls_number_restraints 3
_refine_ls_restrained_S_all 1.079
_refine_ls_R_factor_all 0.0910
_refine_ls_R_factor_gt 0.0514
_refine_ls_shift/su_max 0.001
_refine_ls_shift/su_mean 0.000
_refine_ls_structure_factor_coef Fsqd
_refine_ls_weighting_details 'calc w=1/[\s^2^(Fo^2^)+(0.0577P)^2^+0.0203P] where P=(Fo^2^+2Fc^2^)/3'
_refine_ls_weighting_scheme calc
_refine_ls_wR_factor_gt 0.1136
_refine_ls_wR_factor_ref 0.1292
_reflns_number_gt 659
_reflns_number_total 1043
_reflns_threshold_expression >2sigma(I)
_cod_data_source_file cg500203k_si_001.cif
_cod_data_source_block IV
_cod_depositor_comments 'Adding full bibliography for 4510550--4510553.cif.'
_cod_database_code 4510553

loop_
_symmetry_equiv_pos_as_xyz
'x, y, z'
'-x, -y, z+1/2'
'x, -y, -z'
'-x, y, -z+1/2'
'x+1/2, y+1/2, z'
'-x+1/2, -y+1/2, z+1/2'
'x+1/2, -y+1/2, -z'
'-x+1/2, y+1/2, -z+1/2'

loop_
_atom_site_label
_atom_site_type_symbol
_atom_site_fract_x
_atom_site_fract_y
_atom_site_fract_z
_atom_site_U_iso_or_equiv
_atom_site_adp_type
_atom_site_occupancy
_atom_site_symmetry_multiplicity
_atom_site_calc_flag
_atom_site_refinement_flags
N2 N 0.1669(6) 0.7373(2) 0.28042(10) 0.0584(7) Uani 1 1 d D
H2N H 0.147(8) 0.8069(16) 0.2819(11) 0.070 Uiso 1 1 d D
N1 N 0.3474(6) 0.6867(2) 0.31357(10) 0.0574(7) Uani 1 1 d .
OW O 0.0000 0.9498(2) 0.2500 0.0743(10) Uani 1 2 d SD
HOW H 0.154(5) 0.986(2) 0.2495(18) 0.089 Uiso 1 1 d D
C8 C 0.0000 0.6764(3) 0.2500 0.0558(11) Uani 1 2 d S
O2 O 0.0000 0.5757(2) 0.2500 0.0713(10) Uani 1 2 d S
C7 C 0.4916(7) 0.7485(3) 0.34242(11) 0.0592(8) Uani 1 1 d .
H7 H 0.4721 0.8241 0.3394 0.071 Uiso 1 1 calc R
O1 O 0.5756(7) 0.51689(19) 0.36120(11) 0.0875(9) Uani 1 1 d D
H1O H 0.479(9) 0.548(3) 0.3398(12) 0.105 Uiso 1 1 d D
C6 C 0.6847(7) 0.7052(2) 0.37976(12) 0.0560(8) Uani 1 1 d .
C1 C 0.7146(7) 0.5932(3) 0.38850(13) 0.0647(9) Uani 1 1 d .
C5 C 0.8427(8) 0.7761(3) 0.40924(12) 0.0667(9) Uani 1 1 d .
H5 H 0.8271 0.8511 0.4038 0.080 Uiso 1 1 calc R
C4 C 1.0203(8) 0.7398(4) 0.44591(12) 0.0763(10) Uani 1 1 d .
H4 H 1.1241 0.7895 0.4650 0.092 Uiso 1 1 calc R
C2 C 0.8932(10) 0.5568(3) 0.42610(13) 0.0802(11) Uani 1 1 d .
H2 H 0.9097 0.4820 0.4321 0.096 Uiso 1 1 calc R
C3 C 1.0456(9) 0.6290(4) 0.45458(13) 0.0809(11) Uani 1 1 d .
H3 H 1.1656 0.6036 0.4797 0.097 Uiso 1 1 calc R

loop_
_atom_site_aniso_label
_atom_site_aniso_U_11
_atom_site_aniso_U_22
_atom_site_aniso_U_33
_atom_site_aniso_U_23
_atom_site_aniso_U_13
_atom_site_aniso_U_12
N2 0.0596(15) 0.0424(13) 0.0733(17) 0.0019(13) -0.0097(14) 0.0027(13)
N1 0.0517(13) 0.0506(14) 0.0700(17) 0.0054(13) -0.0020(14) 0.0010(13)
OW 0.069(2) 0.0408(16) 0.113(3) 0.000 -0.014(2) 0.000
C8 0.045(2) 0.049(2) 0.074(3) 0.000 0.004(2) 0.000
O2 0.0608(18) 0.0388(15) 0.114(3) 0.000 -0.0116(19) 0.000
C7 0.0594(16) 0.0492(16) 0.069(2) 0.0056(15) 0.0032(16) 0.0055(18)
O1 0.106(2) 0.0541(14) 0.103(2) 0.0107(14) -0.0194(17) 0.0000(15)
C6 0.0489(16) 0.0559(18) 0.063(2) 0.0046(16) 0.0063(15) 0.0028(15)
C1 0.066(2) 0.059(2) 0.069(2) 0.0060(18) 0.0035(18) 0.0019(16)
C5 0.0635(19) 0.067(2) 0.070(2) 0.0017(18) -0.0001(18) -0.0014(19)
C4 0.067(2) 0.094(3) 0.068(2) -0.003(2) -0.0014(18) -0.006(3)
C2 0.091(3) 0.072(2) 0.077(2) 0.014(2) -0.004(2) 0.013(2)
C3 0.072(2) 0.100(3) 0.070(2) 0.016(2) -0.002(2) 0.009(2)

loop_
_atom_type_symbol
_atom_type_description
_atom_type_scat_dispersion_real
_atom_type_scat_dispersion_imag
_atom_type_scat_source
C C 0.0033 0.0016 'International Tables Vol C Tables 4.2.6.8 and 6.1.1.4'
H H 0.0000 0.0000 'International Tables Vol C Tables 4.2.6.8 and 6.1.1.4'
O O 0.0106 0.0060 'International Tables Vol C Tables 4.2.6.8 and 6.1.1.4'
N N 0.0061 0.0033 'International Tables Vol C Tables 4.2.6.8 and 6.1.1.4'

loop_
_geom_angle_atom_site_label_1
_geom_angle_atom_site_label_2
_geom_angle_atom_site_label_3
_geom_angle
_geom_angle_site_symmetry_3
C8 N2 N1 119.8(3) .
C8 N2 H2N 121(2) .
N1 N2 H2N 119(2) .
C7 N1 N2 116.8(2) .
O2 C8 N2 123.42(17) .
O2 C8 N2 123.42(17) 4
N2 C8 N2 113.2(3) 4
N1 C7 C6 122.2(3) .
N1 C7 H7 118.9 .
C6 C7 H7 118.9 .
C1 O1 H1O 109(3) .
C5 C6 C1 117.5(3) .
C5 C6 C7 119.8(3) .
C1 C6 C7 122.6(3) .
O1 C1 C2 117.7(3) .
O1 C1 C6 122.4(3) .
C2 C1 C6 120.0(3) .
C4 C5 C6 122.2(3) .
C4 C5 H5 118.9 .
C6 C5 H5 118.9 .
C5 C4 C3 119.7(4) .
C5 C4 H4 120.1 .
C3 C4 H4 120.1 .
C3 C2 C1 121.0(4) .
C3 C2 H2 119.5 .
C1 C2 H2 119.5 .
C2 C3 C4 119.5(4) .
C2 C3 H3 120.2 .
C4 C3 H3 120.2 .

loop_
_geom_bond_atom_site_label_1
_geom_bond_atom_site_label_2
_geom_bond_distance
_geom_bond_site_symmetry_2
N2 C8 1.349(3) .
N2 N1 1.370(4) .
N2 H2N 0.856(18) .
N1 C7 1.274(4) .
OW HOW 0.824(18) .
C8 O2 1.229(5) .
C8 N2 1.349(3) 4
C7 C6 1.447(4) .
C7 H7 0.9300 .
O1 C1 1.351(4) .
O1 H1O 0.823(19) .
C6 C5 1.384(4) .
C6 C1 1.394(4) .
C1 C2 1.383(5) .
C5 C4 1.362(5) .
C5 H5 0.9300 .
C4 C3 1.377(6) .
C4 H4 0.9300 .
C2 C3 1.365(5) .
C2 H2 0.9300 .
C3 H3 0.9300 .
